data_4343782
loop_
_publ_author_name
'Joesten, M.D.'
'Takagi, S.'
'Lenhert, P.G.'

_publ_section_title
;
 Structure of potassium lead hexanitrocuprate(II) at 276 K. An apparent
 compressed tetragonal Jahn-Teller distortion
;
_journal_name_full 'Inorganic Chemistry'
_journal_page_first 2680
_journal_page_last 2685
_journal_volume 16
_journal_year 1977
_chemical_formula_sum 'Cu K2 N6 O12 Pb'
_chemical_name_systematic 'Pb K2 (Cu (N O2)6)'
_space_group_IT_number 69
_symmetry_space_group_name_Hall '-F 2 2'
_symmetry_space_group_name_H-M 'F m m m'
_cell_angle_alpha 90
_cell_angle_beta 90
_cell_angle_gamma 90
_cell_formula_units_Z 4
_cell_length_a 10.741
_cell_length_b 10.734
_cell_length_c 10.538
_cell_volume 1214.967
_citation_journal_id_ASTM INOCAJ
_cod_data_source_file Joesten_INOCAJ_1977_743.cif
_cod_data_source_block Cu1K2N6O12Pb1
_cod_original_formula_sum 'Cu1 K2 N6 O12 Pb1'
_cod_database_code 4343782

loop_
_symmetry_equiv_pos_as_xyz
x,y,z
-x,-y,z
x,-y,-z
-x,y,-z
-x,-y,-z
x,y,-z
-x,y,z
x,-y,z
x,y+1/2,z+1/2
-x,-y+1/2,z+1/2
x,-y+1/2,-z+1/2
-x,y+1/2,-z+1/2
-x,-y+1/2,-z+1/2
x,y+1/2,-z+1/2
-x,y+1/2,z+1/2
x,-y+1/2,z+1/2
x+1/2,y,z+1/2
-x+1/2,-y,z+1/2
x+1/2,-y,-z+1/2
-x+1/2,y,-z+1/2
-x+1/2,-y,-z+1/2
x+1/2,y,-z+1/2
-x+1/2,y,z+1/2
x+1/2,-y,z+1/2
x+1/2,y+1/2,z
-x+1/2,-y+1/2,z
x+1/2,-y+1/2,-z
-x+1/2,y+1/2,-z
-x+1/2,-y+1/2,-z
x+1/2,y+1/2,-z
-x+1/2,y+1/2,z
x+1/2,-y+1/2,z

loop_
_atom_site_label
_atom_site_type_symbol
_atom_site_fract_x
_atom_site_fract_y
_atom_site_fract_z
_atom_site_occupancy
_atom_site_U_iso_or_equiv
K1 K+1 0.25 0.25 0.25 1 0.0
O1 O-2 0 0.0985 0.2565 1 0.0
O3 O-2 0.262 0 0.0998 1 0.0
N1 N+3 0 0 0.1953 1 0.0
N3 N+3 0.2017 0 0 1 0.0
Cu1 Cu+2 0 0 0 1 0.0
N2 N+3 0 0.2006 0 1 0.0
O2 O-2 0.0988 0.2622 0 1 0.0
Pb1 Pb+2 0 0 0.5 1 0.0
